data_1548466
loop_
_publ_author_name
'Gallagher, Audrey T.'
'Lee, Jung Yoon'
'Kathiresan, Venkatesan'
'Anderson, John S.'
'Hoffman, Brian M.'
'Harris, T. David'

_publ_section_title
;
 A structurally-characterized peroxomanganese(iv) porphyrin from
 reversible O<sub>2</sub> binding within a metal-organic framework.
;
_journal_issue 6
_journal_name_full 'Chemical science'
_journal_page_first 1596
_journal_page_last 1603
_journal_paper_doi 10.1039/c7sc03739b
_journal_volume 9
_journal_year 2018
_chemical_formula_moiety '0.25(C576 H288 Mn12 N48 O208 Zr48)'
_chemical_formula_sum 'C144 H72 Mn3 N12 O52 Zr12'
_chemical_formula_weight 4061.59
_chemical_name_systematic PCN224Mn
_space_group_crystal_system cubic
_space_group_IT_number 229
_space_group_name_Hall '-I 4 2 3'
_space_group_name_H-M_alt 'I m -3 m'
_symmetry_space_group_name_Hall '-I 4 2 3'
_symmetry_space_group_name_H-M 'I m -3 m'
_atom_sites_solution_hydrogens geom
_audit_creation_date 2017-06-20
_audit_creation_method
;
Olex2 1.2
(compiled Mar 28 2017 19:26:29 for OlexSys, GUI svn.r5337)
;
_audit_update_record
;
2017-08-23 deposited with the CCDC.
2017-12-14 downloaded from the CCDC.
;
_cell_angle_alpha 90
_cell_angle_beta 90
_cell_angle_gamma 90
_cell_formula_units_Z 4
_cell_length_a 38.6720(10)
_cell_length_b 38.6720(10)
_cell_length_c 38.6720(10)
_cell_measurement_reflns_used 9863
_cell_measurement_temperature 100
_cell_measurement_theta_max 64.91
_cell_measurement_theta_min 2.28
_cell_volume 57835(3)
_computing_cell_refinement 'SAINT v8.37A (Bruker, 2015)'
_computing_data_reduction 'SAINT v8.37A (Bruker, 2015)'
_computing_molecular_graphics 'Olex2 (Dolomanov et al., 2009)'
_computing_publication_material 'Olex2 (Dolomanov et al., 2009)'
_computing_structure_refinement 'ShelXL (Sheldrick, 2015)'
_diffrn_ambient_temperature 100.0
_diffrn_measured_fraction_theta_full 1.000
_diffrn_measured_fraction_theta_max 0.997
_diffrn_measurement_device_type 'Bruker APEX-II CCD'
_diffrn_measurement_method '\f and \w scans'
_diffrn_radiation_type CuK\a
_diffrn_radiation_wavelength 1.54178
_diffrn_reflns_av_R_equivalents 0.0934
_diffrn_reflns_av_unetI/netI 0.0392
_diffrn_reflns_Laue_measured_fraction_full 1.000
_diffrn_reflns_Laue_measured_fraction_max 0.997
_diffrn_reflns_limit_h_max 44
_diffrn_reflns_limit_h_min -46
_diffrn_reflns_limit_k_max 46
_diffrn_reflns_limit_k_min -42
_diffrn_reflns_limit_l_max 44
_diffrn_reflns_limit_l_min -45
_diffrn_reflns_number 154240
_diffrn_reflns_point_group_measured_fraction_full 1.000
_diffrn_reflns_point_group_measured_fraction_max 0.997
_diffrn_reflns_theta_full 67.679
_diffrn_reflns_theta_max 68.349
_diffrn_reflns_theta_min 2.285
_diffrn_standards_number 0
_exptl_absorpt_coefficient_mu 2.409
_exptl_absorpt_correction_T_max 0.7531
_exptl_absorpt_correction_T_min 0.6302
_exptl_absorpt_correction_type multi-scan
_exptl_absorpt_process_details
;
SADABS-2014/5 (Bruker,2014) was used for absorption correction.
wR2(int) was 0.0825 before and 0.0713 after correction.
The Ratio of minimum to maximum transmission is 0.8368.
The \l/2 correction factor is Not present.
;
_exptl_crystal_colour 'dark violet'
_exptl_crystal_colour_modifier dark
_exptl_crystal_colour_primary violet
_exptl_crystal_density_diffrn 0.466
_exptl_crystal_description Cube
_exptl_crystal_F_000 7964
_exptl_crystal_size_max 0.204
_exptl_crystal_size_mid 0.2
_exptl_crystal_size_min 0.15
_refine_diff_density_max 1.489
_refine_diff_density_min -0.737
_refine_diff_density_rms 0.092
_refine_ls_extinction_method none
_refine_ls_goodness_of_fit_ref 1.034
_refine_ls_hydrogen_treatment constr
_refine_ls_matrix_type full
_refine_ls_number_parameters 102
_refine_ls_number_reflns 4950
_refine_ls_number_restraints 211
_refine_ls_restrained_S_all 1.237
_refine_ls_R_factor_all 0.0949
_refine_ls_R_factor_gt 0.0844
_refine_ls_shift/su_max 0.000
_refine_ls_shift/su_mean 0.000
_refine_ls_structure_factor_coef Fsqd
_refine_ls_weighting_details 'w=1/[\s^2^(Fo^2^)+(0.1790P)^2^+83.5939P] where P=(Fo^2^+2Fc^2^)/3'
_refine_ls_weighting_scheme calc
_refine_ls_wR_factor_gt 0.2432
_refine_ls_wR_factor_ref 0.2639
_reflns_Friedel_coverage 0.000
_reflns_number_gt 4013
_reflns_number_total 4950
_reflns_threshold_expression 'I > 2\s(I)'
_cod_data_source_file c7sc03739b2.cif
_cod_data_source_block PCN224Mn
_cod_depositor_comments 'Adding full bibliography for 1548465--1548466.cif.'
_cod_original_cell_volume 57835(4)
_cod_database_code 1548466
_shelx_shelxl_version_number 2014/7
_shelx_space_group_comment
;
The symmetry employed for this shelxl refinement is uniquely defined
by the following loop, which should always be used as a source of
symmetry information in preference to the above space-group names.
They are only intended as comments.
;
_olex2_refinement_description
;
1. Fixed Uiso
 At 1.2 times of:
  All C(H) groups
2. Rigid bond restraints
 All non-hydrogen atoms
 with sigma for 1-2 distances of 0.01 and sigma for 1-3 distances of 0.01
3. Uiso/Uaniso restraints and constraints
All non-hydrogen atoms have similar U: within 2A with sigma of 0.04 and sigma
for terminal atoms of 0.08
Uanis(O2) \\sim Ueq, Uanis(O1) \\sim Ueq, Uanis(C8) \\sim Ueq, Uanis(Zr1) \\sim
Ueq, Uanis(Zr2) \\sim Ueq, Uanis(C7) \\sim Ueq, Uanis(O3) \\sim Ueq, Uanis(O4)
\\sim Ueq, Uanis(C6) \\sim Ueq, Uanis(C5) \\sim Ueq, Uanis(C4) \\sim Ueq,
Uanis(C3) \\sim Ueq, Uanis(C2) \\sim Ueq, Uanis(C1) \\sim Ueq, Uanis(N17) \\sim
Ueq, : with sigma of 0.03 and sigma for terminal atoms of 0.06
Uanis(Mn1) \\sim Ueq: with sigma of 0.01 and sigma for terminal atoms of 0.02
4. Others
 Sof(Zr1)=0.5*(1-FVAR(2))
 Sof(Zr2)=0.5*FVAR(2)
5.a Aromatic/amide H refined with riding coordinates:
 C1(H1), C5(H5), C6(H6)
;
_olex2_submission_original_sample_id PCN224Mn
_olex2_submission_special_instructions 'No special instructions were received'

loop_
_space_group_symop_operation_xyz
'x, y, z'
'-y, x, z'
'-x, -y, z'
'y, -x, z'
'x, -z, y'
'x, -y, -z'
'x, z, -y'
'z, y, -x'
'-x, y, -z'
'-z, y, x'
'z, x, y'
'y, z, x'
'-y, -z, x'
'z, -x, -y'
'-y, z, -x'
'-z, -x, y'
'-z, x, -y'
'y, -z, -x'
'y, x, -z'
'-y, -x, -z'
'-x, z, y'
'-x, -z, -y'
'z, -y, x'
'-z, -y, -x'
'x+1/2, y+1/2, z+1/2'
'-y+1/2, x+1/2, z+1/2'
'-x+1/2, -y+1/2, z+1/2'
'y+1/2, -x+1/2, z+1/2'
'x+1/2, -z+1/2, y+1/2'
'x+1/2, -y+1/2, -z+1/2'
'x+1/2, z+1/2, -y+1/2'
'z+1/2, y+1/2, -x+1/2'
'-x+1/2, y+1/2, -z+1/2'
'-z+1/2, y+1/2, x+1/2'
'z+1/2, x+1/2, y+1/2'
'y+1/2, z+1/2, x+1/2'
'-y+1/2, -z+1/2, x+1/2'
'z+1/2, -x+1/2, -y+1/2'
'-y+1/2, z+1/2, -x+1/2'
'-z+1/2, -x+1/2, y+1/2'
'-z+1/2, x+1/2, -y+1/2'
'y+1/2, -z+1/2, -x+1/2'
'y+1/2, x+1/2, -z+1/2'
'-y+1/2, -x+1/2, -z+1/2'
'-x+1/2, z+1/2, y+1/2'
'-x+1/2, -z+1/2, -y+1/2'
'z+1/2, -y+1/2, x+1/2'
'-z+1/2, -y+1/2, -x+1/2'
'-x, -y, -z'
'y, -x, -z'
'x, y, -z'
'-y, x, -z'
'-x, z, -y'
'-x, y, z'
'-x, -z, y'
'-z, -y, x'
'x, -y, z'
'z, -y, -x'
'-z, -x, -y'
'-y, -z, -x'
'y, z, -x'
'-z, x, y'
'y, -z, x'
'z, x, -y'
'z, -x, y'
'-y, z, x'
'-y, -x, z'
'y, x, z'
'x, -z, -y'
'x, z, y'
'-z, y, -x'
'z, y, x'
'-x+1/2, -y+1/2, -z+1/2'
'y+1/2, -x+1/2, -z+1/2'
'x+1/2, y+1/2, -z+1/2'
'-y+1/2, x+1/2, -z+1/2'
'-x+1/2, z+1/2, -y+1/2'
'-x+1/2, y+1/2, z+1/2'
'-x+1/2, -z+1/2, y+1/2'
'-z+1/2, -y+1/2, x+1/2'
'x+1/2, -y+1/2, z+1/2'
'z+1/2, -y+1/2, -x+1/2'
'-z+1/2, -x+1/2, -y+1/2'
'-y+1/2, -z+1/2, -x+1/2'
'y+1/2, z+1/2, -x+1/2'
'-z+1/2, x+1/2, y+1/2'
'y+1/2, -z+1/2, x+1/2'
'z+1/2, x+1/2, -y+1/2'
'z+1/2, -x+1/2, y+1/2'
'-y+1/2, z+1/2, x+1/2'
'-y+1/2, -x+1/2, z+1/2'
'y+1/2, x+1/2, z+1/2'
'x+1/2, -z+1/2, -y+1/2'
'x+1/2, z+1/2, y+1/2'
'-z+1/2, y+1/2, -x+1/2'
'z+1/2, y+1/2, x+1/2'

loop_
_atom_site_label
_atom_site_type_symbol
_atom_site_fract_x
_atom_site_fract_y
_atom_site_fract_z
_atom_site_U_iso_or_equiv
_atom_site_adp_type
_atom_site_occupancy
_atom_site_site_symmetry_order
_atom_site_calc_flag
_atom_site_refinement_flags_posn
_atom_site_refinement_flags_adp
_atom_site_refinement_flags_occupancy
_atom_site_disorder_assembly
_atom_site_disorder_group
Zr1 Zr 0.28505(17) 0.28505(17) 0.22263(9) 0.0678(10) Uani 0.489(16) 2 d S TU P . .
Zr2 Zr 0.29594(16) 0.29594(16) 0.22688(9) 0.0659(10) Uani 0.511(16) 2 d S TU P . .
O1 O 0.32830(10) 0.27724(11) 0.18443(10) 0.1166(16) Uani 1 1 d . U . . .
O2 O 0.32327(16) 0.32327(16) 0.2479(2) 0.158(3) Uani 1 2 d S TU P . .
O3 O 0.25698(12) 0.25698(12) 0.19646(12) 0.0971(14) Uani 1 2 d S TU P . .
O4 O 0.28091(13) 0.28091(13) 0.28091(13) 0.0718(18) Uani 1 6 d S TU P . .
N17 N 0.5000 0.2502(3) 0.05168(12) 0.138(3) Uani 1 2 d S TU P . .
C1 C 0.48251(11) 0.2483(2) 0.10864(9) 0.138(3) Uani 1 1 d . U . . .
H1 H 0.4678 0.2476 0.1283 0.166 Uiso 1 1 calc R U . . .
C2 C 0.47199(10) 0.2496(2) 0.07330(10) 0.129(3) Uani 1 1 d . U . . .
C3 C 0.43735(9) 0.2500 0.06265(9) 0.120(3) Uani 1 2 d S TU P . .
C4 C 0.41012(10) 0.2500 0.08988(10) 0.109(3) Uani 1 2 d S TU P . .
C5 C 0.39228(13) 0.2206(2) 0.09665(14) 0.120(2) Uani 1 1 d . U . . .
H5 H 0.3974 0.2002 0.0840 0.144 Uiso 1 1 calc R U . . .
C6 C 0.36606(13) 0.21999(19) 0.12235(13) 0.1048(19) Uani 1 1 d . U . . .
H6 H 0.3533 0.1995 0.1270 0.126 Uiso 1 1 calc R U . . .
C7 C 0.35977(10) 0.2500 0.14023(10) 0.091(2) Uani 1 2 d S TU P . .
C8 C 0.33213(11) 0.2500 0.16787(11) 0.094(2) Uani 1 2 d S TU P . .
Mn1 Mn 0.5000 0.2500 0.0000 0.193(2) Uani 1 8 d S TU P A 2

loop_
_atom_site_aniso_label
_atom_site_aniso_U_11
_atom_site_aniso_U_22
_atom_site_aniso_U_33
_atom_site_aniso_U_23
_atom_site_aniso_U_13
_atom_site_aniso_U_12
Zr1 0.0614(13) 0.0614(13) 0.0806(10) 0.0396(9) 0.0396(9) 0.0234(13)
Zr2 0.0594(13) 0.0594(13) 0.0787(10) 0.0408(9) 0.0408(9) 0.0265(12)
O1 0.124(3) 0.122(3) 0.104(2) 0.071(2) 0.083(2) 0.067(2)
O2 0.134(3) 0.134(3) 0.207(7) 0.015(3) 0.015(3) 0.016(4)
O3 0.115(2) 0.115(2) 0.061(2) 0.0339(18) 0.0339(18) 0.082(2)
O4 0.0718(18) 0.0718(18) 0.0718(18) 0.027(2) 0.027(2) 0.027(2)
N17 0.026(2) 0.357(11) 0.031(2) 0.004(4) 0.000 0.000
C1 0.044(2) 0.347(10) 0.0230(16) -0.001(3) 0.0034(16) 0.003(4)
C2 0.0276(17) 0.329(9) 0.0300(17) 0.002(3) 0.0074(15) 0.005(3)
C3 0.0255(14) 0.309(11) 0.0255(14) 0.006(3) 0.0047(19) 0.006(3)
C4 0.0331(16) 0.260(9) 0.0331(16) 0.009(3) 0.013(2) 0.009(3)
C5 0.059(3) 0.235(7) 0.065(3) -0.009(4) 0.025(2) 0.025(4)
C6 0.062(3) 0.179(5) 0.073(3) 0.010(3) 0.034(2) 0.032(3)
C7 0.053(2) 0.168(6) 0.053(2) 0.035(3) 0.027(3) 0.035(3)
C8 0.076(3) 0.131(6) 0.076(3) 0.043(3) 0.048(3) 0.043(3)
Mn1 0.0233(5) 0.532(7) 0.0233(5) 0.000 0.000 0.000

loop_
_atom_type_symbol
_atom_type_description
_atom_type_scat_dispersion_real
_atom_type_scat_dispersion_imag
_atom_type_scat_source
C C 0.0181 0.0091 'International Tables Vol C Tables 4.2.6.8 and 6.1.1.4'
H H 0.0000 0.0000 'International Tables Vol C Tables 4.2.6.8 and 6.1.1.4'
Mn Mn -0.5299 2.8052 'International Tables Vol C Tables 4.2.6.8 and 6.1.1.4'
N N 0.0311 0.0180 'International Tables Vol C Tables 4.2.6.8 and 6.1.1.4'
O O 0.0492 0.0322 'International Tables Vol C Tables 4.2.6.8 and 6.1.1.4'
Zr Zr -0.1862 2.2449 'International Tables Vol C Tables 4.2.6.8 and 6.1.1.4'

loop_
_geom_angle_atom_site_label_1
_geom_angle_atom_site_label_2
_geom_angle_atom_site_label_3
_geom_angle
_geom_angle_site_symmetry_1
_geom_angle_site_symmetry_3
Zr1 Zr1 Zr1 77.0(4) 83 84
Zr1 Zr1 Zr2 74.4(3) 84 83
Zr1 Zr1 Zr2 74.4(3) 83 84
Zr1 Zr1 Zr2 6.89(8) 84 84
Zr1 Zr1 Zr2 6.89(8) 83 83
Zr2 Zr1 Zr1 140.9(2) . 83
Zr2 Zr1 Zr1 140.9(2) . 84
Zr2 Zr1 Zr2 144.42(15) . 83
Zr2 Zr1 Zr2 144.42(15) . 84
Zr2 Zr1 Zr2 71.1(3) 84 83
Zr2 Zr1 O1 76.1(4) . 68
Zr2 Zr1 O1 76.1(4) . .
Zr2 Zr1 O2 9.7(4) . .
Zr2 Zr1 O3 162.0(5) . .
Zr2 Zr1 O3 102.2(4) . 83
Zr2 Zr1 O3 102.2(4) . 84
Zr2 Zr1 O4 80.3(5) . .
O1 Zr1 Zr1 82.9(2) . 83
O1 Zr1 Zr1 130.4(4) 68 83
O1 Zr1 Zr1 82.9(2) 68 84
O1 Zr1 Zr1 130.4(4) . 84
O1 Zr1 Zr2 123.5(4) . 84
O1 Zr1 Zr2 80.3(2) 68 84
O1 Zr1 Zr2 80.3(2) . 83
O1 Zr1 Zr2 123.5(4) 68 83
O1 Zr1 O1 76.6(2) 68 .
O1 Zr1 O2 83.6(3) . .
O1 Zr1 O2 83.6(3) 68 .
O1 Zr1 O4 134.1(3) . .
O1 Zr1 O4 134.1(3) 68 .
O2 Zr1 Zr1 138.4(2) . 84
O2 Zr1 Zr1 138.4(2) . 83
O2 Zr1 Zr2 143.39(15) . 83
O2 Zr1 Zr2 143.39(15) . 84
O3 Zr1 Zr1 108.5(4) 84 83
O3 Zr1 Zr1 42.0(2) 83 83
O3 Zr1 Zr1 45.0(3) . 84
O3 Zr1 Zr1 108.5(4) 83 84
O3 Zr1 Zr1 45.0(3) . 83
O3 Zr1 Zr1 42.0(2) 84 84
O3 Zr1 Zr2 48.3(2) 84 84
O3 Zr1 Zr2 109.0(4) 84 83
O3 Zr1 Zr2 39.2(2) . 84
O3 Zr1 Zr2 39.2(2) . 83
O3 Zr1 Zr2 109.0(4) 83 84
O3 Zr1 Zr2 48.3(2) 83 83
O3 Zr1 O1 159.53(18) 84 .
O3 Zr1 O1 83.14(14) 83 .
O3 Zr1 O1 89.9(3) . .
O3 Zr1 O1 83.14(14) 84 68
O3 Zr1 O1 89.9(3) . 68
O3 Zr1 O1 159.53(18) 83 68
O3 Zr1 O2 97.4(3) 83 .
O3 Zr1 O2 171.7(3) . .
O3 Zr1 O2 97.4(3) 84 .
O3 Zr1 O3 116.8(3) 84 83
O3 Zr1 O3 87.0(4) . 84
O3 Zr1 O3 87.0(4) . 83
O3 Zr1 O4 64.11(19) 84 .
O3 Zr1 O4 117.7(4) . .
O3 Zr1 O4 64.11(19) 83 .
O4 Zr1 Zr1 91.74(17) . 84
O4 Zr1 Zr1 91.74(17) . 83
O4 Zr1 Zr2 98.2(2) . 84
O4 Zr1 Zr2 98.2(2) . 83
O4 Zr1 O2 70.7(4) . .
Zr1 Zr2 Zr1 63.6(3) . 12
Zr1 Zr2 Zr1 46.48(15) 84 11
Zr1 Zr2 Zr1 32.19(16) . 84
Zr1 Zr2 Zr1 32.19(16) . 83
Zr1 Zr2 Zr1 55.86(5) 11 12
Zr1 Zr2 Zr1 63.6(3) . 11
Zr1 Zr2 Zr1 46.48(15) 83 12
Zr1 Zr2 Zr1 78.69(6) 83 11
Zr1 Zr2 Zr1 63.4(2) 84 83
Zr1 Zr2 Zr1 78.69(6) 84 12
Zr1 Zr2 O1 88.0(5) . .
Zr1 Zr2 O1 88.0(5) . 68
Zr1 Zr2 O2 166.8(6) . .
Zr1 Zr2 O3 61.5(3) . 83
Zr1 Zr2 O3 61.5(3) . 84
Zr1 Zr2 O3 13.5(4) . .
Zr1 Zr2 O4 83.9(5) . .
O1 Zr2 Zr1 72.6(3) 68 84
O1 Zr2 Zr1 105.80(14) 68 11
O1 Zr2 Zr1 105.80(14) . 12
O1 Zr2 Zr1 111.9(4) 68 83
O1 Zr2 Zr1 111.9(4) . 84
O1 Zr2 Zr1 72.6(3) . 83
O1 Zr2 Zr1 150.5(3) 68 12
O1 Zr2 Zr1 150.5(3) . 11
O1 Zr2 O1 79.34(19) 68 .
O1 Zr2 O3 77.7(3) . .
O1 Zr2 O3 77.7(3) 68 .
O1 Zr2 O4 139.55(13) 68 .
O1 Zr2 O4 139.55(13) . .
O2 Zr2 Zr1 105.1(3) . 11
O2 Zr2 Zr1 143.57(18) . 84
O2 Zr2 Zr1 105.1(3) . 12
O2 Zr2 Zr1 143.57(19) . 83
O2 Zr2 O1 102.1(4) . .
O2 Zr2 O1 102.1(4) . 68
O2 Zr2 O3 111.5(3) . 83
O2 Zr2 O3 111.5(3) . 84
O2 Zr2 O3 179.7(5) . .
O2 Zr2 O4 82.9(4) . .
O3 Zr2 Zr1 36.59(18) . 83
O3 Zr2 Zr1 32.53(19) 83 83
O3 Zr2 Zr1 75.24(9) . 11
O3 Zr2 Zr1 25.84(12) 84 11
O3 Zr2 Zr1 79.51(13) 84 12
O3 Zr2 Zr1 79.51(13) 83 11
O3 Zr2 Zr1 25.84(12) 83 12
O3 Zr2 Zr1 36.59(18) . 84
O3 Zr2 Zr1 75.24(9) . 12
O3 Zr2 Zr1 87.9(3) 84 83
O3 Zr2 Zr1 87.9(3) 83 84
O3 Zr2 Zr1 32.53(19) 84 84
O3 Zr2 O1 143.5(4) 84 .
O3 Zr2 O1 79.96(18) 83 .
O3 Zr2 O1 143.5(4) 83 68
O3 Zr2 O1 79.96(18) 84 68
O3 Zr2 O3 68.7(3) 83 .
O3 Zr2 O3 68.7(3) 84 .
O3 Zr2 O3 100.1(3) 84 83
O3 Zr2 O4 61.4(2) 83 .
O3 Zr2 O4 61.4(2) 84 .
O4 Zr2 Zr1 36.3(2) . 12
O4 Zr2 Zr1 36.3(2) . 11
O4 Zr2 Zr1 79.9(2) . 83
O4 Zr2 Zr1 79.9(2) . 84
O4 Zr2 O3 97.4(4) . .
Zr2 O1 Zr1 15.92(8) . .
C8 O1 Zr1 122.7(4) . .
C8 O1 Zr2 137.4(4) . .
Zr2 O2 Zr1 3.49(15) . .
Zr1 O3 Zr1 93.0(4) . 83
Zr1 O3 Zr1 122.9(3) 84 83
Zr1 O3 Zr1 93.0(4) . 84
Zr1 O3 Zr2 95.1(3) 84 .
Zr1 O3 Zr2 108.3(3) . 84
Zr1 O3 Zr2 16.24(11) 83 83
Zr1 O3 Zr2 16.24(11) 84 84
Zr1 O3 Zr2 125.2(3) 83 84
Zr1 O3 Zr2 108.3(3) . 83
Zr1 O3 Zr2 125.2(3) 84 83
Zr1 O3 Zr2 95.1(3) 83 .
Zr1 O3 Zr2 4.50(13) . .
Zr2 O3 Zr2 110.0(3) 83 .
Zr2 O3 Zr2 110.0(3) 84 .
Zr2 O3 Zr2 121.9(3) 83 84
Zr1 O4 Zr1 97.8(4) 11 .
Zr1 O4 Zr1 97.8(4) 11 12
Zr1 O4 Zr1 97.8(4) 12 .
Zr2 O4 Zr1 107.8(3) 12 11
Zr2 O4 Zr1 15.74(7) 12 12
Zr2 O4 Zr1 107.8(3) 11 .
Zr2 O4 Zr1 107.8(3) . 11
Zr2 O4 Zr1 15.74(7) 11 11
Zr2 O4 Zr1 107.8(3) . 12
Zr2 O4 Zr1 15.74(7) . .
Zr2 O4 Zr1 107.8(3) 11 12
Zr2 O4 Zr1 107.8(3) 12 .
Zr2 O4 Zr2 114.5(2) 12 11
Zr2 O4 Zr2 114.5(2) 12 .
Zr2 O4 Zr2 114.5(2) 11 .
C2 N17 C2 104.6(5) . 54_655
C2 N17 Mn1 127.7(2) 54_655 .
C2 N17 Mn1 127.7(2) . .
C1 C1 C2 106.6(2) 54_655 .
N17 C2 C1 111.1(3) . .
N17 C2 C3 125.2(4) . .
C3 C2 C1 123.7(4) . .
C2 C3 C2 124.2(5) . 48
C2 C3 C4 117.9(2) . .
C2 C3 C4 117.9(2) 48 .
C5 C4 C3 119.8(3) 48 .
C5 C4 C3 119.8(3) . .
C5 C4 C5 120.4(6) . 48
C4 C5 C6 120.9(7) . .
C7 C6 C5 117.6(7) . .
C6 C7 C6 122.5(6) . 48
C6 C7 C8 118.8(3) . .
C6 C7 C8 118.8(3) 48 .
O1 C8 O1 126.6(6) 48 .
O1 C8 C7 116.7(3) . .
O1 C8 C7 116.7(3) 48 .
N17 Mn1 N17 90.001(3) . 82
N17 Mn1 N17 90.001(3) . 80_554
N17 Mn1 N17 179.5(6) 82 80_554
N17 Mn1 N17 90.001(3) 51 80_554
N17 Mn1 N17 179.5(6) . 51
N17 Mn1 N17 90.001(3) 82 51

loop_
_geom_bond_atom_site_label_1
_geom_bond_atom_site_label_2
_geom_bond_distance
_geom_bond_site_symmetry_2
Zr1 Zr1 2.743(15) 84
Zr1 Zr1 2.743(15) 83
Zr1 Zr2 3.246(15) 84
Zr1 Zr2 3.246(15) 83
Zr1 Zr2 0.618(3) .
Zr1 O1 2.252(4) .
Zr1 O1 2.252(4) 68
Zr1 O2 2.308(14) .
Zr1 O3 1.943(3) 84
Zr1 O3 1.839(12) .
Zr1 O3 1.943(3) 83
Zr1 O4 2.265(6) .
Zr2 Zr1 3.246(15) 84
Zr2 Zr1 3.246(15) 83
Zr2 Zr1 3.643(5) 12
Zr2 Zr1 3.643(5) 11
Zr2 O1 2.187(4) 68
Zr2 O1 2.187(4) .
Zr2 O2 1.702(14) .
Zr2 O3 2.160(5) 83
Zr2 O3 2.434(12) .
Zr2 O3 2.160(5) 84
Zr2 O4 2.246(3) .
O1 C8 1.242(5) .
O3 Zr1 1.943(3) 83
O3 Zr1 1.943(3) 84
O3 Zr2 2.160(5) 83
O3 Zr2 2.160(5) 84
O4 Zr1 2.265(6) 11
O4 Zr1 2.265(6) 12
O4 Zr2 2.245(3) 12
O4 Zr2 2.245(3) 11
N17 C2 1.369(5) .
N17 C2 1.369(5) 54_655
N17 Mn1 1.998(5) .
C1 C1 1.353(9) 54_655
C1 C2 1.427(5) .
C2 C3 1.402(4) .
C3 C2 1.402(4) 48
C3 C4 1.489(7) .
C4 C5 1.354(8) 48
C4 C5 1.354(8) .
C5 C6 1.420(6) .
C6 C7 1.373(7) .
C7 C6 1.373(7) 48
C7 C8 1.512(7) .
C8 O1 1.242(5) 48
Mn1 N17 1.999(5) 82
Mn1 N17 1.999(5) 80_554
Mn1 N17 1.999(5) 51

loop_
_smtbx_masks_void_nr
_smtbx_masks_void_average_x
_smtbx_masks_void_average_y
_smtbx_masks_void_average_z
_smtbx_masks_void_volume
_smtbx_masks_void_count_electrons
1 -0.100 -0.461 -0.268 47302.4 1784.5
